data_4113560
loop_
_publ_author_name
'Thomas Devic'
'Michel Evain'
'Yves Mo\"elo'
'Enric Canadell'
'Pascale Auban-Senzier'
'Marc Fourmigu\'e'
'Patrick Batail'

_publ_section_title
;
 Single Crystalline Commensurate Metallic Assemblages of \p-slabs and
 CdI2-Type Layers: Synthesis and Properties of
 \b-(EDT-TTF-I2)2[Pb5/61/6I2]3 and \b-(EDT-TTF-I2)2[Pb2/3+xAg1/3-2xxI2]3,
 x= 0.05
;
_journal_name_full 'Journal of the American Chemical Society'
_journal_page_first 3295
_journal_page_last 3301
_journal_paper_doi 10.1021/ja0290431
_journal_volume 125
_journal_year 2003
_chemical_formula_sum 'C8 H4 I5 Pb1.25 S6'
_chemical_formula_weight 1186
_chemical_name_common (EDT-TTF-I2)2(Pb5/6I2)3
_chemical_name_systematic ' ?'
_space_group_IT_number 2
_symmetry_cell_setting triclinic
_symmetry_space_group_name_Hall '-P 1'
_symmetry_space_group_name_H-M 'P -1'
_cell_angle_alpha 82.409(12)
_cell_angle_beta 85.964(12)
_cell_angle_gamma 61.621(11)
_cell_formula_units_Z 2
_cell_length_a 7.7818(8)
_cell_length_b 7.9760(8)
_cell_length_c 19.9668(2)
_cell_measurement_reflns_used 6567
_cell_measurement_temperature 293
_cell_measurement_theta_max 25.85
_cell_measurement_theta_min 2.05
_cell_volume 1080.76(19)
_computing_cell_refinement 'CELL, Stoe-IPDS'
_computing_data_collection 'EXPOSE, Stoe-IPDS'
_computing_data_reduction 'INTEGRATE, Stoe-IPDS'
_computing_publication_material '(Jana2000; Petricek and Dusek, 2000)'
_computing_structure_refinement '(Jana2000; Petricek and Dusek, 2000)'
_computing_structure_solution SHELXS-86
_diffrn_detector_area_resol_mean 6.66
_diffrn_measurement_device_type 'IPDS Stoe'
_diffrn_measurement_method 'rotation, phi incr. 1.2'
_diffrn_radiation_monochromator graphite
_diffrn_radiation_source 'fine focus sealed tube'
_diffrn_radiation_type 'Mo K\a'
_diffrn_radiation_wavelength 0.71069
_diffrn_reflns_av_R_equivalents 0.0490
_diffrn_reflns_av_sigmaI/netI 0.0483
_diffrn_reflns_limit_h_max 9
_diffrn_reflns_limit_h_min -9
_diffrn_reflns_limit_k_max 9
_diffrn_reflns_limit_k_min -9
_diffrn_reflns_limit_l_max 24
_diffrn_reflns_limit_l_min -24
_diffrn_reflns_number 10582
_diffrn_reflns_theta_max 27.05
_diffrn_reflns_theta_min 2.03
_exptl_absorpt_coefficient_mu 17.453
_exptl_absorpt_correction_T_max 1.000
_exptl_absorpt_correction_T_min 1.000
_exptl_absorpt_correction_type none
_exptl_crystal_colour black
_exptl_crystal_density_diffrn 3.6433(7)
_exptl_crystal_description platelet
_exptl_crystal_F_000 1043
_exptl_crystal_size_max 0.15
_exptl_crystal_size_mid 0.06
_exptl_crystal_size_min 0.03
_refine_diff_density_max 1.86
_refine_diff_density_min -2.40
_refine_ls_extinction_method none
_refine_ls_goodness_of_fit_gt 1.55
_refine_ls_goodness_of_fit_ref 1.26
_refine_ls_number_parameters 195
_refine_ls_number_reflns 3894
_refine_ls_R_factor_all 0.0814
_refine_ls_R_factor_gt 0.0459
_refine_ls_shift/su_max 0.0127
_refine_ls_shift/su_mean 0.0005
_refine_ls_structure_factor_coef Fsqd
_refine_ls_weighting_details w=1/(\s^2^(I)+0.001024I^2^)
_refine_ls_weighting_scheme sigma
_refine_ls_wR_factor_gt 0.0947
_refine_ls_wR_factor_ref 0.0996
_reflns_number_gt 2420
_reflns_number_total 3894
_reflns_threshold_expression I>2\s(I)
_cod_data_source_file ja0290431si20021217_120748_2.cif
_cod_data_source_block (I)
_cod_database_code 4113560
_cod_database_fobs_code 4113560

loop_
_symmetry_equiv_pos_site_id
_symmetry_equiv_pos_as_xyz
1 x,y,z
2 -x,-y,-z

loop_
_atom_site_label
_atom_site_type_symbol
_atom_site_adp_type
_atom_site_fract_x
_atom_site_fract_y
_atom_site_fract_z
_atom_site_U_iso_or_equiv
_atom_site_symmetry_multiplicity
_atom_site_occupancy
_atom_site_calc_flag
Pb1 Pb Uani 0 0.5 1 0.0420(5) 1 0.874(4) d
Pb2 Pb Uani 0.33057(10) 0.83150(10) 1.00080(4) 0.0445(3) 2 0.888(3) d
I1 I Uani -0.00496(14) 0.86911(15) 0.90383(5) 0.0451(5) 2 1 d
I2 I Uani 0.32786(14) 0.19025(13) 0.91088(5) 0.0402(4) 2 1 d
I3 I Uani 0.33214(13) 0.46411(14) 1.09588(5) 0.0403(4) 2 1 d
I4a I Uani 0.04795(14) 0.14160(15) 0.68844(6) 0.0386(4) 2 0.8600(14) d
I5a I Uani 0.570(6) -0.11(3) 0.747(4) 0.0357(4) 2 0.8600(14) d
S1a S Uani 0.236(3) 0.252(4) 0.5502(7) 0.0298(15) 2 0.8600(14) d
S2a S Uani 0.644(4) 0.06(2) 0.596(3) 0.0285(14) 2 0.8600(14) d
S3a S Uani 0.366(5) 0.418(9) 0.4096(17) 0.0302(15) 2 0.8600(14) d
S4a S Uani 0.771(7) 0.226(18) 0.457(3) 0.0327(15) 2 0.8600(14) d
S5a S Uani 0.460(8) 0.579(15) 0.277(3) 0.0375(16) 2 0.8600(14) d
S6a S Uani 0.932(10) 0.364(18) 0.338(3) 0.0314(16) 2 0.8600(14) d
C1a C Uani 0.285(2) 0.131(7) 0.6340(13) 0.024(5) 2 0.8600(14) d
C2a C Uani 0.465(4) 0.044(17) 0.652(3) 0.026(6) 2 0.8600(14) d
C3a C Uani 0.476(4) 0.206(9) 0.5330(16) 0.020(5) 2 0.8600(14) d
C4a C Uani 0.531(5) 0.278(8) 0.4742(15) 0.026(6) 2 0.8600(14) d
C5a C Uani 0.542(7) 0.448(8) 0.356(2) 0.022(5) 2 0.8600(14) d
C6a C Uani 0.720(8) 0.366(12) 0.377(2) 0.024(6) 2 0.8600(14) d
C7a C Uiso 0.850(9) 0.463(11) 0.252(2) 0.029(3) 2 0.8600(14) d
C8a C Uiso 0.674(11) 0.449(13) 0.230(2) 0.027(3) 2 0.8600(14) d
H1c7a H Uiso 0.86744(14) 0.59186(15) 0.26290(6) 0.0392 2 0.8600(14) d
H2c7a H Uiso 0.99998(14) 0.38409(15) 0.23472(6) 0.0392 2 0.8600(14) d
H1c8a H Uiso 0.73243(14) 0.33385(15) 0.23904(6) 0.0392 2 0.8600(14) d
H2c8a H Uiso 0.70626(14) 0.52268(15) 0.18841(6) 0.0392 2 0.8600(14) d
I4b I Uani 0.3845(11) 0.4762(18) 0.6888(5) 0.0386(4) 2 0.0700(7) d
I5b I Uani 0.906(6) 0.24(3) 0.748(4) 0.0357(4) 2 0.0700(7) d
S1b S Uani 0.573(3) 0.579(4) 0.5494(8) 0.0298(15) 2 0.0700(7) d
S2b S Uani 0.981(4) 0.39(2) 0.595(3) 0.0285(14) 2 0.0700(7) d
S3b S Uani 0.705(6) 0.736(9) 0.4072(18) 0.0302(15) 2 0.0700(7) d
S4b S Uani 1.109(7) 0.550(18) 0.455(3) 0.0327(15) 2 0.0700(7) d
S5b S Uani 0.799(8) 0.890(15) 0.273(3) 0.0375(16) 2 0.0700(7) d
S6b S Uani 1.270(10) 0.680(18) 0.334(3) 0.0314(16) 2 0.0700(7) d
C1b C Uani 0.622(3) 0.464(8) 0.6339(14) 0.024(5) 2 0.0700(7) d
C2b C Uani 0.801(4) 0.378(17) 0.652(3) 0.026(6) 2 0.0700(7) d
C3b C Uani 0.814(4) 0.533(9) 0.5320(17) 0.020(5) 2 0.0700(7) d
C4b C Uani 0.868(5) 0.601(9) 0.4725(16) 0.026(6) 2 0.0700(7) d
C5b C Uani 0.881(7) 0.764(8) 0.353(2) 0.022(5) 2 0.0700(7) d
C6b C Uani 1.058(8) 0.684(12) 0.375(2) 0.024(6) 2 0.0700(7) d
C7b C Uiso 1.189(9) 0.774(11) 0.248(2) 0.029(3) 2 0.0700(7) d
C8b C Uiso 1.014(11) 0.758(13) 0.227(2) 0.027(3) 2 0.0700(7) d
H1c7b H Uiso 1.2058(11) 0.9044(18) 0.2577(5) 0.0392 2 0.0700(7) d
H2c7b H Uiso 1.3394(11) 0.6943(18) 0.2313(5) 0.0392 2 0.0700(7) d
H1c8b H Uiso 1.0726(11) 0.6426(18) 0.2369(5) 0.0392 2 0.0700(7) d
H2c8b H Uiso 1.0463(11) 0.8288(18) 0.1847(5) 0.0392 2 0.0700(7) d
I4c I Uani -0.2768(12) 0.7973(18) 0.6891(5) 0.0386(4) 2 0.0700(7) d
I5c I Uani 0.246(6) 0.56(3) 0.747(4) 0.0357(4) 2 0.0700(7) d
S1c S Uani -0.095(3) 0.920(4) 0.5516(9) 0.0298(15) 2 0.0700(7) d
S2c S Uani 0.314(4) 0.73(2) 0.597(3) 0.0285(14) 2 0.0700(7) d
S3c S Uani 0.030(6) 1.096(9) 0.4121(18) 0.0302(15) 2 0.0700(7) d
S4c S Uani 0.435(7) 0.911(18) 0.459(3) 0.0327(15) 2 0.0700(7) d
S5c S Uani 0.117(8) 1.266(15) 0.281(3) 0.0375(16) 2 0.0700(7) d
S6c S Uani 0.589(10) 1.059(19) 0.341(3) 0.0314(16) 2 0.0700(7) d
C1c C Uani -0.042(3) 0.795(8) 0.6349(14) 0.024(5) 2 0.0700(7) d
C2c C Uani 0.137(4) 0.711(17) 0.653(3) 0.026(6) 2 0.0700(7) d
C3c C Uani 0.144(4) 0.880(10) 0.5346(17) 0.020(5) 2 0.0700(7) d
C4c C Uani 0.195(5) 0.956(9) 0.4763(16) 0.026(6) 2 0.0700(7) d
C5c C Uani 0.202(7) 1.133(8) 0.359(2) 0.022(5) 2 0.0700(7) d
C6c C Uani 0.380(8) 1.054(12) 0.380(2) 0.024(6) 2 0.0700(7) d
C7c C Uiso 0.505(9) 1.160(11) 0.255(2) 0.029(3) 2 0.0700(7) d
C8c C Uiso 0.332(11) 1.143(13) 0.233(2) 0.027(3) 2 0.0700(7) d
H1c7c H Uiso 0.5191(12) 1.2906(18) 0.2673(5) 0.0392 2 0.0700(7) d
H2c7c H Uiso 0.6556(12) 1.0853(18) 0.2379(5) 0.0392 2 0.0700(7) d
H1c8c H Uiso 0.3930(12) 1.0275(18) 0.2414(5) 0.0392 2 0.0700(7) d
H2c8c H Uiso 0.3619(12) 1.2197(18) 0.1918(5) 0.0392 2 0.0700(7) d

loop_
_atom_site_aniso_label
_atom_site_aniso_type_symbol
_atom_site_aniso_U_11
_atom_site_aniso_U_22
_atom_site_aniso_U_33
_atom_site_aniso_U_12
_atom_site_aniso_U_13
_atom_site_aniso_U_23
Pb1 Pb 0.0402(6) 0.0463(7) 0.0393(6) -0.0198(5) -0.0037(4) -0.0055(5)
Pb2 Pb 0.0501(4) 0.0395(4) 0.0418(4) -0.0205(3) -0.0018(3) 0.0006(3)
I1 I 0.0459(6) 0.0515(6) 0.0404(6) -0.0243(5) 0.0039(5) -0.0102(5)
I2 I 0.0489(6) 0.0344(5) 0.0354(6) -0.0187(5) -0.0014(4) -0.0010(4)
I3 I 0.0430(5) 0.0425(6) 0.0369(6) -0.0218(5) -0.0095(4) 0.0018(4)
I4a I 0.0292(5) 0.0388(6) 0.0434(6) -0.0150(5) 0.0052(4) 0.0031(5)
I5a I 0.0354(5) 0.0414(6) 0.0216(5) -0.0134(5) -0.0030(4) 0.0069(4)
S1a S 0.0210(18) 0.035(2) 0.0254(19) -0.0081(16) -0.0036(15) 0.0040(16)
S2a S 0.0196(17) 0.0346(19) 0.0209(18) -0.0060(16) -0.0030(14) 0.0054(15)
S3a S 0.0221(17) 0.034(2) 0.0257(19) -0.0081(16) -0.0026(15) 0.0071(16)
S4a S 0.0203(18) 0.038(2) 0.0269(19) -0.0061(16) -0.0040(15) 0.0092(17)
S5a S 0.036(2) 0.033(2) 0.0252(19) -0.0046(18) 0.0025(16) 0.0066(16)
S6a S 0.0265(19) 0.037(2) 0.031(2) -0.0162(17) 0.0001(16) 0.0034(17)
C1a C 0.014(6) 0.021(7) 0.032(8) -0.006(6) -0.002(6) -0.001(6)
C2a C 0.035(8) 0.023(7) 0.016(7) -0.012(7) -0.010(6) 0.007(6)
C3a C 0.021(7) 0.026(7) 0.011(6) -0.011(6) -0.008(5) 0.008(5)
C4a C 0.040(8) 0.019(6) 0.017(7) -0.015(6) -0.009(6) 0.007(6)
C5a C 0.017(7) 0.020(7) 0.014(6) 0.003(6) -0.004(5) 0.002(5)
C6a C 0.037(8) 0.021(7) 0.017(7) -0.018(6) 0.008(6) 0.002(6)
I4b I 0.0292(5) 0.0392(6) 0.0428(6) -0.0150(5) 0.0051(4) 0.0032(5)
I5b I 0.0354(5) 0.0421(6) 0.0212(5) -0.0135(5) -0.0030(4) 0.0064(4)
S1b S 0.0211(18) 0.035(2) 0.0251(19) -0.0083(16) -0.0037(15) 0.0037(16)
S2b S 0.0196(17) 0.035(2) 0.0206(17) -0.0061(16) -0.0031(14) 0.0049(15)
S3b S 0.0221(17) 0.034(2) 0.0252(19) -0.0083(16) -0.0027(14) 0.0068(16)
S4b S 0.0204(18) 0.039(2) 0.0263(19) -0.0063(16) -0.0042(15) 0.0088(17)
S5b S 0.036(2) 0.033(2) 0.0247(19) -0.0045(18) 0.0022(16) 0.0063(16)
S6b S 0.0265(19) 0.037(2) 0.030(2) -0.0163(17) 0.0002(15) 0.0032(17)
C1b C 0.014(6) 0.021(7) 0.032(8) -0.006(6) -0.002(6) -0.001(6)
C2b C 0.036(8) 0.024(7) 0.015(7) -0.013(7) -0.010(6) 0.007(6)
C3b C 0.021(7) 0.026(7) 0.011(6) -0.012(6) -0.008(5) 0.008(5)
C4b C 0.040(8) 0.019(7) 0.017(7) -0.015(6) -0.009(6) 0.007(6)
C5b C 0.017(7) 0.020(7) 0.013(6) 0.003(6) -0.004(5) 0.002(5)
C6b C 0.037(8) 0.021(7) 0.016(7) -0.018(7) 0.008(6) 0.002(6)
I4c I 0.0293(5) 0.0387(6) 0.0437(6) -0.0154(5) 0.0050(4) 0.0033(5)
I5c I 0.0353(5) 0.0414(6) 0.0219(5) -0.0135(5) -0.0032(4) 0.0073(4)
S1c S 0.0210(17) 0.035(2) 0.0256(19) -0.0085(16) -0.0037(15) 0.0042(16)
S2c S 0.0194(16) 0.035(2) 0.0212(18) -0.0064(16) -0.0031(14) 0.0057(15)
S3c S 0.0219(17) 0.034(2) 0.0261(19) -0.0084(16) -0.0028(14) 0.0073(16)
S4c S 0.0202(18) 0.038(2) 0.0273(19) -0.0065(16) -0.0042(15) 0.0095(17)
S5c S 0.036(2) 0.033(2) 0.0256(19) -0.0045(18) 0.0024(16) 0.0070(16)
S6c S 0.0267(18) 0.036(2) 0.031(2) -0.0165(17) -0.0001(15) 0.0036(17)
C1c C 0.014(6) 0.021(7) 0.032(8) -0.006(6) -0.002(6) -0.001(6)
C2c C 0.035(8) 0.023(7) 0.016(7) -0.012(7) -0.010(6) 0.007(6)
C3c C 0.021(7) 0.026(7) 0.011(6) -0.011(6) -0.008(5) 0.008(6)
C4c C 0.040(8) 0.018(7) 0.018(7) -0.014(6) -0.009(6) 0.007(6)
C5c C 0.016(6) 0.020(7) 0.014(6) 0.003(6) -0.004(5) 0.002(5)
C6c C 0.037(8) 0.020(7) 0.017(7) -0.018(6) 0.007(6) 0.002(6)

loop_
_atom_type_symbol
_atom_type_scat_dispersion_real
_atom_type_scat_dispersion_imag
_atom_type_scat_source
Pb -3.394 10.111 'International Tables Vol C Tables  4.2.6.8 and 6.1.1.1'
I -0.474 1.812 'International Tables Vol C Tables  4.2.6.8 and 6.1.1.1'
S 0.125 0.123 'International Tables Vol C Tables  4.2.6.8 and 6.1.1.1'
C 0.003 0.002 'International Tables Vol C Tables  4.2.6.8 and 6.1.1.1'
H 0.000 0.000 'International Tables Vol C Tables  4.2.6.8 and 6.1.1.1'

loop_
_geom_angle_atom_site_label_1
_geom_angle_atom_site_label_2
_geom_angle_atom_site_label_3
_geom_angle_site_symmetry_1
_geom_angle_site_symmetry_3
_geom_angle
_geom_angle_publ_flag
I1 Pb1 I1 . 2_567 180 yes
I1 Pb1 I2 . . 94.05(2) yes
I1 Pb1 I2 . 2_567 85.95(2) yes
I1 Pb1 I3 . . 92.91(3) yes
I1 Pb1 I3 . 2_567 87.09(3) yes
I1 Pb1 I1 2_567 . 180 yes
I1 Pb1 I2 2_567 . 85.95(2) yes
I1 Pb1 I2 2_567 2_567 94.05(2) yes
I1 Pb1 I3 2_567 . 87.09(3) yes
I1 Pb1 I3 2_567 2_567 92.91(3) yes
I2 Pb1 I2 . 2_567 180 yes
I2 Pb1 I3 . . 90.14(3) yes
I2 Pb1 I3 . 2_567 89.86(3) yes
I2 Pb1 I2 2_567 . 180 yes
I2 Pb1 I3 2_567 . 89.86(3) yes
I2 Pb1 I3 2_567 2_567 90.14(3) yes
I3 Pb1 I3 . 2_567 180 yes
I3 Pb1 I3 2_567 . 180 yes
I1 Pb2 I1 . 2_577 91.20(3) yes
I1 Pb2 I2 . 1_565 87.95(3) yes
I1 Pb2 I2 . 2_667 176.17(4) yes
I1 Pb2 I3 . . 92.57(4) yes
I1 Pb2 I3 . 2_667 90 yes
I1 Pb2 I1 2_577 . 91.20(3) yes
I1 Pb2 I2 2_577 1_565 87.38(3) yes
I1 Pb2 I2 2_577 2_667 90.06(3) yes
I1 Pb2 I3 2_577 . 91.87(3) yes
I1 Pb2 I3 2_577 2_667 178.22(5) yes
I2 Pb2 I2 1_565 2_667 88.49(4) yes
I2 Pb2 I3 1_565 . 179.09(4) yes
I2 Pb2 I3 1_565 2_667 91.33(3) yes
I2 Pb2 I2 2_667 1_565 88.49(4) yes
I2 Pb2 I3 2_667 . 91.00(3) yes
I2 Pb2 I3 2_667 2_667 88.67(3) yes
I3 Pb2 I3 . 2_667 89.40(3) yes
I3 Pb2 I3 2_667 . 89.40(3) yes
Pb1 I1 Pb2 . . 86.91(3) yes
Pb1 I1 Pb2 . 2_577 91.91(3) yes
Pb1 I1 H2c7a . 2_666 84.66(3) yes
Pb1 I1 H1c8a . 2_666 103.28(3) yes
Pb1 I1 H2c8a . 2_666 76.70(3) yes
Pb2 I1 Pb2 . 2_577 88.80(3) yes
Pb2 I1 H2c7a . 2_666 133.52(3) yes
Pb2 I1 H1c8a . 2_666 101.91(3) yes
Pb2 I1 H2c8a . 2_666 97.60(3) yes
Pb2 I1 Pb2 2_577 . 88.80(3) yes
Pb2 I1 H2c7a 2_577 2_666 137.02(4) yes
Pb2 I1 H1c8a 2_577 2_666 161.75(4) yes
Pb2 I1 H2c8a 2_577 2_666 166.54(5) yes
H2c7a I1 H1c8a 2_666 2_666 37.45(3) yes
H2c7a I1 H2c8a 2_666 2_666 36.06(3) yes
H1c8a I1 H2c8a 2_666 2_666 26.74(3) yes
Pb1 I2 Pb2 . 1_545 94.74(3) yes
Pb1 I2 Pb2 . 2_667 91.05(3) yes
Pb1 I2 C8a . 2_666 95.2(10) yes
Pb1 I2 H1c7a . 2_666 100.48(2) yes
Pb1 I2 H2c8a . 2_666 90.44(3) yes
Pb2 I2 Pb2 1_545 2_667 91.51(3) yes
Pb2 I2 C8a 1_545 2_666 166.1(14) yes
Pb2 I2 H1c7a 1_545 2_666 130.10(5) yes
Pb2 I2 H2c8a 1_545 2_666 167.44(6) yes
Pb2 I2 Pb2 2_667 1_545 91.51(3) yes
Pb2 I2 C8a 2_667 2_666 97.9(14) yes
Pb2 I2 H1c7a 2_667 2_666 134.87(4) yes
Pb2 I2 H2c8a 2_667 2_666 99.84(5) yes
C8a I2 H1c7a 2_666 2_666 38.1(15) yes
C8a I2 H2c8a 2_666 2_666 5.1(10) yes
H1c7a I2 H2c8a 2_666 2_666 37.44(4) yes
Pb1 I3 Pb2 . . 87.61(3) yes
Pb1 I3 Pb2 . 2_667 89.94(3) yes
Pb1 I3 H2c8a . 1_556 167.77(4) yes
Pb2 I3 Pb2 . 2_667 90.60(3) yes
Pb2 I3 H2c8a . 1_556 80.32(4) yes
Pb2 I3 Pb2 2_667 . 90.60(3) yes
Pb2 I3 H2c8a 2_667 1_556 92.09(3) yes
I5a I4a S1a . . 83.0(18) yes
I5a I4a S5a . 2_566 149.7(19) yes
I5a I4a C1a . . 53.3(19) yes
I5a I4a C2a . . 34(2) yes
I5a I4a H1c7a . 2_666 70(4) yes
I5a I4a H1c8a . 2_656 59(3) yes
S1a I4a S5a . 2_566 119.5(12) yes
S1a I4a C1a . . 29.7(7) yes
S1a I4a C2a . . 49.4(12) yes
S1a I4a H1c7a . 2_666 82.3(5) yes
S1a I4a H1c8a . 2_656 118.5(4) yes
S5a I4a C1a 2_566 . 145.9(19) yes
S5a I4a C2a 2_566 . 160(3) yes
S5a I4a H1c7a 2_566 2_666 91.4(19) yes
S5a I4a H1c8a 2_566 2_656 116.4(17) yes
C1a I4a C2a . . 19.7(14) yes
C1a I4a H1c7a . 2_666 74.0(15) yes
C1a I4a H1c8a . 2_656 97.4(13) yes
C2a I4a H1c7a . 2_666 71(2) yes
C2a I4a H1c8a . 2_656 82(2) yes
H1c7a I4a H1c8a 2_666 2_656 120.01(5) yes
I4a I5a S2a . . 82.4(19) yes
I4a I5a C1a . . 32.8(7) yes
I4a I5a C2a . . 52.8(16) yes
I4a I5a H2c7a . 2_756 163(6) yes
I4a I5a H1c8a . 2_656 56.5(17) yes
S2a I5a C1a . . 49.6(18) yes
S2a I5a C2a . . 30(2) yes
S2a I5a H2c7a . 2_756 92.1(19) yes
S2a I5a H1c8a . 2_656 117(4) yes
C1a I5a C2a . . 20.0(13) yes
C1a I5a H2c7a . 2_756 139(3) yes
C1a I5a H1c8a . 2_656 80(3) yes
C2a I5a H2c7a . 2_756 120(3) yes
C2a I5a H1c8a . 2_656 94(6) yes
H2c7a I5a H1c8a 2_756 2_656 113(6) yes
I4a S1a S2a . . 97.2(17) yes
I4a S1a S3a . . 172.1(10) yes
I4a S1a S6a . 2_666 69.7(18) yes
I4a S1a C1a . . 34.6(8) yes
I4a S1a C2a . . 60.6(12) yes
I4a S1a C3a . . 129.2(13) yes
I4a S1a C4a . . 153.8(9) yes
I4a S1a C6a . 2_666 92.9(9) yes
S2a S1a S3a . . 90(2) yes
S2a S1a S6a . 2_666 95(3) yes
S2a S1a C1a . . 62.5(18) yes
S2a S1a C2a . . 37(2) yes
S2a S1a C3a . . 32(2) yes
S2a S1a C4a . . 57(2) yes
S2a S1a C6a . 2_666 77(3) yes
S3a S1a S6a . 2_666 106(2) yes
S3a S1a C1a . . 151.8(16) yes
S3a S1a C2a . . 126.1(17) yes
S3a S1a C3a . . 57.4(15) yes
S3a S1a C4a . . 32.5(10) yes
S3a S1a C6a . 2_666 84.5(16) yes
S6a S1a C1a 2_666 . 75(2) yes
S6a S1a C2a 2_666 . 83(3) yes
S6a S1a C3a 2_666 . 102(3) yes
S6a S1a C4a 2_666 . 105(2) yes
S6a S1a C6a 2_666 2_666 27.7(19) yes
C1a S1a C2a . . 26.0(14) yes
C1a S1a C3a . . 94.6(16) yes
C1a S1a C4a . . 119.4(14) yes
C1a S1a C6a . 2_666 85(2) yes
C2a S1a C3a . . 68.7(19) yes
C2a S1a C4a . . 93.6(17) yes
C2a S1a C6a . 2_666 81(3) yes
C3a S1a C4a . . 24.9(14) yes
C3a S1a C6a . 2_666 75(3) yes
C4a S1a C6a . 2_666 77.5(17) yes
I5a S2a S1a . . 97(2) yes
I5a S2a S4a . . 171(5) yes
I5a S2a S6a . 2_756 67(3) yes
I5a S2a C1a . . 60.7(19) yes
I5a S2a C2a . . 36(2) yes
I5a S2a C3a . . 130(3) yes
I5a S2a C4a . . 154.5(16) yes
I5a S2a C5a . 2_666 93(4) yes
S1a S2a S4a . . 90(2) yes
S1a S2a S6a . 2_756 151(6) yes
S1a S2a C1a . . 36.8(8) yes
S1a S2a C2a . . 61.8(18) yes
S1a S2a C3a . . 32.4(18) yes
S1a S2a C4a . . 57.5(14) yes
S1a S2a C5a . 2_666 77(3) yes
S4a S2a S6a . 2_756 107.6(19) yes
S4a S2a C1a . . 127(2) yes
S4a S2a C2a . . 152(3) yes
S4a S2a C3a . . 58(3) yes
S4a S2a C4a . . 32.7(16) yes
S4a S2a C5a . 2_666 85(4) yes
S6a S2a C1a 2_756 . 122(5) yes
S6a S2a C2a 2_756 . 99(5) yes
S6a S2a C3a 2_756 . 155(6) yes
S6a S2a C4a 2_756 . 137(2) yes
S6a S2a C5a 2_756 2_666 126(4) yes
C1a S2a C2a . . 25.0(17) yes
C1a S2a C3a . . 69.0(19) yes
C1a S2a C4a . . 94.2(17) yes
C1a S2a C5a . 2_666 80(3) yes
C2a S2a C3a . . 94(3) yes
C2a S2a C4a . . 119(2) yes
C2a S2a C5a . 2_666 86(6) yes
C3a S2a C4a . . 25(2) yes
C3a S2a C5a . 2_666 76(5) yes
C4a S2a C5a . 2_666 78(4) yes
S1a S3a S4a . . 89.7(18) yes
S1a S3a S5a . . 176(2) yes
S1a S3a C2a . 2_656 89(2) yes
S1a S3a C3a . . 32.5(10) yes
S1a S3a C4a . . 57(2) yes
S1a S3a C5a . . 152(2) yes
S1a S3a C6a . . 126.1(16) yes
S4a S3a S5a . . 94(2) yes
S4a S3a C2a . 2_656 81(3) yes
S4a S3a C3a . . 57.2(18) yes
S4a S3a C4a . . 32(2) yes
S4a S3a C5a . . 62(2) yes
S4a S3a C6a . . 36(2) yes
S5a S3a C2a . 2_656 91(3) yes
S5a S3a C3a . . 151(2) yes
S5a S3a C4a . . 126(3) yes
S5a S3a C5a . . 31.9(19) yes
S5a S3a C6a . . 57.6(18) yes
C2a S3a C3a 2_656 . 84(2) yes
C2a S3a C4a 2_656 . 83(3) yes
C2a S3a C5a 2_656 . 88(3) yes
C2a S3a C6a 2_656 . 84(2) yes
C3a S3a C4a . . 24.8(19) yes
C3a S3a C5a . . 119(2) yes
C3a S3a C6a . . 93.6(17) yes
C4a S3a C5a . . 95(3) yes
C4a S3a C6a . . 69(2) yes
C5a S3a C6a . . 25.8(18) yes
S2a S4a S3a . . 90(2) yes
S2a S4a S6a . . 173(3) yes
S2a S4a C1a . 2_656 89(4) yes
S2a S4a C3a . . 32.8(13) yes
S2a S4a C4a . . 58(3) yes
S2a S4a C5a . . 127(3) yes
S2a S4a C6a . . 153(3) yes
S3a S4a S6a . . 96(2) yes
S3a S4a C1a . 2_656 74(3) yes
S3a S4a C3a . . 57.7(16) yes
S3a S4a C4a . . 32.5(17) yes
S3a S4a C5a . . 36.4(17) yes
S3a S4a C6a . . 62(3) yes
S6a S4a C1a . 2_656 94(3) yes
S6a S4a C3a . . 154(2) yes
S6a S4a C4a . . 129(3) yes
S6a S4a C5a . . 60(2) yes
S6a S4a C6a . . 34(3) yes
C1a S4a C3a 2_656 . 81(4) yes
C1a S4a C4a 2_656 . 77(5) yes
C1a S4a C5a 2_656 . 78(3) yes
C1a S4a C6a 2_656 . 85(5) yes
C3a S4a C4a . . 25.2(19) yes
C3a S4a C5a . . 94(2) yes
C3a S4a C6a . . 120(3) yes
C4a S4a C5a . . 69(2) yes
C4a S4a C6a . . 95(3) yes
C5a S4a C6a . . 26(3) yes
I4a S5a S3a 2_566 . 71.6(14) yes
I4a S5a S6a 2_566 . 147(2) yes
I4a S5a C2a 2_566 2_666 87(2) yes
I4a S5a C5a 2_566 . 101(3) yes
I4a S5a C6a 2_566 . 122(2) yes
I4a S5a C7a 2_566 . 163(5) yes
I4a S5a C8a 2_566 . 158(4) yes
I4a S5a H1c7a 2_566 . 143(4) yes
I4a S5a H1c8a 2_566 . 157(5) yes
I4a S5a H2c8a 2_566 . 143(2) yes
S3a S5a S6a . . 85(2) yes
S3a S5a C2a . 2_666 96(3) yes
S3a S5a C5a . . 32(3) yes
S3a S5a C6a . . 55(2) yes
S3a S5a C7a . . 116(2) yes
S3a S5a C8a . . 123(5) yes
S3a S5a H1c7a . . 118(2) yes
S3a S5a H1c8a . . 105(3) yes
S3a S5a H2c8a . . 145(3) yes
S6a S5a C2a . 2_666 72(3) yes
S6a S5a C5a . . 53(3) yes
S6a S5a C6a . . 30(2) yes
S6a S5a C7a . . 31.4(16) yes
S6a S5a C8a . . 55(3) yes
S6a S5a H1c7a . . 36(2) yes
S6a S5a H1c8a . . 51(2) yes
S6a S5a H2c8a . . 66.5(16) yes
C2a S5a C5a 2_666 . 84(4) yes
C2a S5a C6a 2_666 . 78(3) yes
C2a S5a C7a 2_666 . 77(3) yes
C2a S5a C8a 2_666 . 106(6) yes
C2a S5a H1c7a 2_666 . 57.4(19) yes
C2a S5a H1c8a 2_666 . 116(3) yes
C2a S5a H2c8a 2_666 . 95(3) yes
C5a S5a C6a . . 23(2) yes
C5a S5a C7a . . 84(3) yes
C5a S5a C8a . . 98(4) yes
C5a S5a H1c7a . . 86(3) yes
C5a S5a H1c8a . . 84(3) yes
C5a S5a H2c8a . . 116(3) yes
C6a S5a C7a . . 61(2) yes
C6a S5a C8a . . 79(3) yes
C6a S5a H1c7a . . 65(2) yes
C6a S5a H1c8a . . 67.6(19) yes
C6a S5a H2c8a . . 95(2) yes
C7a S5a C8a . . 31(4) yes
C7a S5a H1c7a . . 20(2) yes
C7a S5a H1c8a . . 39(2) yes
C7a S5a H2c8a . . 35.6(13) yes
C8a S5a H1c7a . . 49(4) yes
C8a S5a H1c8a . . 19(3) yes
C8a S5a H2c8a . . 22(3) yes
H1c7a S5a H1c8a . . 58.9(16) yes
H1c7a S5a H2c8a . . 45.1(14) yes
H1c8a S5a H2c8a . . 40.5(9) yes
S1a S6a S2a 2_666 2_756 111(3) yes
S1a S6a S4a 2_666 . 76(3) yes
S1a S6a S5a 2_666 . 88(2) yes
S1a S6a C1a 2_666 2_666 28.1(11) yes
S1a S6a C5a 2_666 . 80(2) yes
S1a S6a C6a 2_666 . 76(4) yes
S1a S6a C7a 2_666 . 111(5) yes
S1a S6a C8a 2_666 . 114(3) yes
S1a S6a H1c7a 2_666 . 82(4) yes
S1a S6a H2c7a 2_666 . 127(5) yes
S1a S6a H1c8a 2_666 . 128(2) yes
S1a S6a H2c8a 2_666 . 112(3) yes
S2a S6a S4a 2_756 . 78(3) yes
S2a S6a S5a 2_756 . 150(6) yes
S2a S6a C1a 2_756 2_666 133(4) yes
S2a S6a C5a 2_756 . 128(5) yes
S2a S6a C6a 2_756 . 109(5) yes
S2a S6a C7a 2_756 . 132(4) yes
S2a S6a C8a 2_756 . 134(5) yes
S2a S6a H1c7a 2_756 . 138(4) yes
S2a S6a H2c7a 2_756 . 102(3) yes
S2a S6a H1c8a 2_756 . 118(5) yes
S2a S6a H2c8a 2_756 . 135(3) yes
S4a S6a S5a . . 85(3) yes
S4a S6a C1a . 2_666 99(3) yes
S4a S6a C5a . . 55(2) yes
S4a S6a C6a . . 34(2) yes
S4a S6a C7a . . 135(6) yes
S4a S6a C8a . . 106(4) yes
S4a S6a H1c7a . . 144(3) yes
S4a S6a H2c7a . . 153(7) yes
S4a S6a H1c8a . . 100(4) yes
S4a S6a H2c8a . . 123(4) yes
S5a S6a C1a . 2_666 74(3) yes
S5a S6a C5a . . 30.2(16) yes
S5a S6a C6a . . 51(2) yes
S5a S6a C7a . . 52(3) yes
S5a S6a C8a . . 30.7(17) yes
S5a S6a H1c7a . . 65(2) yes
S5a S6a H2c7a . . 82(2) yes
S5a S6a H1c8a . . 40.8(17) yes
S5a S6a H2c8a . . 41.9(12) yes
C1a S6a C5a 2_666 . 80(3) yes
C1a S6a C6a 2_666 . 86(5) yes
C1a S6a C7a 2_666 . 83(5) yes
C1a S6a C8a 2_666 . 92(3) yes
C1a S6a H1c7a 2_666 . 55(3) yes
C1a S6a H2c7a 2_666 . 100(4) yes
C1a S6a H1c8a 2_666 . 108(2) yes
C1a S6a H2c8a 2_666 . 86(2) yes
C5a S6a C6a . . 20.8(19) yes
C5a S6a C7a . . 82(4) yes
C5a S6a C8a . . 57(2) yes
C5a S6a H1c7a . . 93(2) yes
C5a S6a H2c7a . . 111(3) yes
C5a S6a H1c8a . . 59(2) yes
C5a S6a H2c8a . . 70.8(17) yes
C6a S6a C7a . . 102(5) yes
C6a S6a C8a . . 76(4) yes
C6a S6a H1c7a . . 113(4) yes
C6a S6a H2c7a . . 129(5) yes
C6a S6a H1c8a . . 75(4) yes
C6a S6a H2c8a . . 91(3) yes
C7a S6a C8a . . 29(4) yes
C7a S6a H1c7a . . 34(3) yes
C7a S6a H2c7a . . 31(2) yes
C7a S6a H1c8a . . 39(4) yes
C7a S6a H2c8a . . 12(3) yes
C8a S6a H1c7a . . 57(3) yes
C8a S6a H2c7a . . 54(2) yes
C8a S6a H1c8a . . 17(2) yes
C8a S6a H2c8a . . 17(2) yes
H1c7a S6a H2c7a . . 46.1(16) yes
H1c7a S6a H1c8a . . 71.1(17) yes
H1c7a S6a H2c8a . . 42.2(12) yes
H2c7a S6a H1c8a . . 55.6(18) yes
H2c7a S6a H2c8a . . 40.5(11) yes
H1c8a S6a H2c8a . . 28.9(6) yes
I4a C1a I5a . . 94(2) yes
I4a C1a S1a . . 115.7(12) yes
I4a C1a S2a . . 164(2) yes
I4a C1a S4a . 2_656 83.6(19) yes
I4a C1a S6a . 2_666 83.6(19) yes
I4a C1a C2a . . 128(4) yes
I4a C1a C3a . . 157.7(13) yes
I4a C1a C4a . 2_656 108(2) yes
I4a C1a H1c7a . 2_666 64.7(9) yes
I5a C1a S1a . . 150(2) yes
I5a C1a S2a . . 70(2) yes
I5a C1a S4a . 2_656 105(5) yes
I5a C1a S6a . 2_666 108(4) yes
I5a C1a C2a . . 34(3) yes
I5a C1a C3a . . 108(2) yes
I5a C1a C4a . 2_656 94(4) yes
I5a C1a H1c7a . 2_666 80(3) yes
S1a C1a S2a . . 81(2) yes
S1a C1a S4a . 2_656 79(2) yes
S1a C1a S6a . 2_666 77(2) yes
S1a C1a C2a . . 116(4) yes
S1a C1a C3a . . 42.1(12) yes
S1a C1a C4a . 2_656 77.2(17) yes
S1a C1a H1c7a . 2_666 111(2) yes
S2a C1a S4a . 2_656 100(3) yes
S2a C1a S6a . 2_666 101(4) yes
S2a C1a C2a . . 36(4) yes
S2a C1a C3a . . 38.7(18) yes
S2a C1a C4a . 2_656 74(3) yes
S2a C1a H1c7a . 2_666 111(3) yes
S4a C1a S6a 2_656 2_666 144.8(16) yes
S4a C1a C2a 2_656 . 104(6) yes
S4a C1a C3a 2_656 . 92(2) yes
S4a C1a C4a 2_656 2_656 26.5(11) yes
S4a C1a H1c7a 2_656 2_666 148.2(14) yes
S6a C1a C2a 2_666 . 109(7) yes
S6a C1a C3a 2_666 . 88(2) yes
S6a C1a C4a 2_666 2_656 154.4(14) yes
S6a C1a H1c7a 2_666 2_666 34.6(11) yes
C2a C1a C3a . . 75(4) yes
C2a C1a C4a . 2_656 82(5) yes
C2a C1a H1c7a . 2_666 97(5) yes
C3a C1a C4a . 2_656 72.9(19) yes
C3a C1a H1c7a . 2_666 116(3) yes
C4a C1a H1c7a 2_656 2_666 170.4(17) yes
I4a C2a I5a . . 94(3) yes
I4a C2a S1a . . 70.0(8) yes
I4a C2a S2a . . 152(3) yes
I4a C2a S3a . 2_656 100(3) yes
I4a C2a S5a . 2_666 104(3) yes
I4a C2a C1a . . 33(2) yes
I4a C2a C3a . . 109.2(15) yes
I4a C2a H1c7a . 2_666 51.5(8) yes
I5a C2a S1a . . 164(3) yes
I5a C2a S2a . . 115(3) yes
I5a C2a S3a . 2_656 88(7) yes
I5a C2a S5a . 2_666 82(7) yes
I5a C2a C1a . . 126(5) yes
I5a C2a C3a . . 157(4) yes
I5a C2a H1c7a . 2_666 86(4) yes
S1a C2a S2a . . 82(3) yes
S1a C2a S3a . 2_656 97(3) yes
S1a C2a S5a . 2_666 100(4) yes
S1a C2a C1a . . 38(2) yes
S1a C2a C3a . . 39.3(13) yes
S1a C2a H1c7a . 2_666 82(2) yes
S2a C2a S3a . 2_656 84(6) yes
S2a C2a S5a . 2_666 79(7) yes
S2a C2a C1a . . 119(5) yes
S2a C2a C3a . . 42(2) yes
S2a C2a H1c7a . 2_666 125(8) yes
S3a C2a S5a 2_656 2_666 153.5(14) yes
S3a C2a C1a 2_656 . 101(7) yes
S3a C2a C3a 2_656 . 92(3) yes
S3a C2a H1c7a 2_656 2_666 151(3) yes
S5a C2a C1a 2_666 . 105(7) yes
S5a C2a C3a 2_666 . 88(4) yes
S5a C2a H1c7a 2_666 2_666 52.9(19) yes
C1a C2a C3a . . 77(3) yes
C1a C2a H1c7a . 2_666 61(4) yes
C3a C2a H1c7a . 2_666 104(4) yes
S1a C3a S2a . . 115(4) yes
S1a C3a S3a . . 90.1(16) yes
S1a C3a S4a . . 155(2) yes
S1a C3a C1a . . 43.3(12) yes
S1a C3a C2a . . 72.0(17) yes
S1a C3a C3a . 2_656 84(3) yes
S1a C3a C4a . . 123(3) yes
S1a C3a C5a . 2_666 94(2) yes
S1a C3a C6a . 2_666 77(2) yes
S2a C3a S3a . . 154(3) yes
S2a C3a S4a . . 89(3) yes
S2a C3a C1a . . 72(3) yes
S2a C3a C2a . . 43(3) yes
S2a C3a C3a . 2_656 90(6) yes
S2a C3a C4a . . 122(4) yes
S2a C3a C5a . 2_666 77(5) yes
S2a C3a C6a . 2_666 94(5) yes
S3a C3a S4a . . 65.2(18) yes
S3a C3a C1a . . 133.3(15) yes
S3a C3a C2a . . 162.1(18) yes
S3a C3a C3a . 2_656 91(2) yes
S3a C3a C4a . . 32(2) yes
S3a C3a C5a . 2_666 104(3) yes
S3a C3a C6a . 2_666 93(2) yes
S4a C3a C1a . . 161.4(17) yes
S4a C3a C2a . . 132.7(18) yes
S4a C3a C3a . 2_656 95(3) yes
S4a C3a C4a . . 33(2) yes
S4a C3a C5a . 2_666 92(3) yes
S4a C3a C6a . 2_666 103(4) yes
C1a C3a C2a . . 28.8(9) yes
C1a C3a C3a . 2_656 87(2) yes
C1a C3a C4a . . 165(2) yes
C1a C3a C5a . 2_666 81.5(18) yes
C1a C3a C6a . 2_666 76.5(19) yes
C2a C3a C3a . 2_656 88(4) yes
C2a C3a C4a . . 165(3) yes
C2a C3a C5a . 2_666 77(3) yes
C2a C3a C6a . 2_666 82(3) yes
C3a C3a C4a 2_656 . 95(4) yes
C3a C3a C5a 2_656 2_666 165.0(16) yes
C3a C3a C6a 2_656 2_666 161.3(19) yes
C4a C3a C5a . 2_666 99(5) yes
C4a C3a C6a . 2_666 98(4) yes
C5a C3a C6a 2_666 2_666 20.2(12) yes
S1a C4a S2a . . 65.3(16) yes
S1a C4a S3a . . 90(2) yes
S1a C4a S4a . . 155(3) yes
S1a C4a C1a . 2_656 104(2) yes
S1a C4a C3a . . 32.6(17) yes
S1a C4a C4a . 2_666 98.3(15) yes
S1a C4a C5a . . 133.2(19) yes
S1a C4a C6a . . 162.3(18) yes
S2a C4a S3a . . 155(3) yes
S2a C4a S4a . . 89(3) yes
S2a C4a C1a . 2_656 97(3) yes
S2a C4a C3a . . 32.8(19) yes
S2a C4a C4a . 2_666 98(4) yes
S2a C4a C5a . . 161(2) yes
S2a C4a C6a . . 132(2) yes
S3a C4a S4a . . 115(3) yes
S3a C4a C1a . 2_656 87(3) yes
S3a C4a C3a . . 123(4) yes
S3a C4a C4a . 2_666 87(3) yes
S3a C4a C5a . . 43(2) yes
S3a C4a C6a . . 72(2) yes
S4a C4a C1a . 2_656 76(4) yes
S4a C4a C3a . . 122(3) yes
S4a C4a C4a . 2_666 86(5) yes
S4a C4a C5a . . 72(3) yes
S4a C4a C6a . . 43(3) yes
C1a C4a C3a 2_656 . 103(4) yes
C1a C4a C4a 2_656 2_666 156.6(17) yes
C1a C4a C5a 2_656 . 78.5(17) yes
C1a C4a C6a 2_656 . 76(2) yes
C3a C4a C4a . 2_666 99(4) yes
C3a C4a C5a . . 166(3) yes
C3a C4a C6a . . 165(3) yes
C4a C4a C5a 2_666 . 82(2) yes
C4a C4a C6a 2_666 . 81(3) yes
C5a C4a C6a . . 29.1(17) yes
S2a C5a S3a 2_666 . 90(3) yes
S2a C5a S4a 2_666 . 104(3) yes
S2a C5a S5a 2_666 . 81(4) yes
S2a C5a S6a 2_666 . 97(4) yes
S2a C5a C3a 2_666 2_666 27.1(11) yes
S2a C5a C4a 2_666 . 98(2) yes
S2a C5a C6a 2_666 . 101(5) yes
S2a C5a C7a 2_666 . 97(3) yes
S2a C5a C8a 2_666 . 107(3) yes
S2a C5a H1c7a 2_666 . 79.1(19) yes
S2a C5a H1c8a 2_666 . 124(2) yes
S2a C5a H2c8a 2_666 . 98.6(19) yes
S3a C5a S4a . . 81(3) yes
S3a C5a S5a . . 116(4) yes
S3a C5a S6a . . 147(3) yes
S3a C5a C3a . 2_666 88(3) yes
S3a C5a C4a . . 42.4(17) yes
S3a C5a C6a . . 118(4) yes
S3a C5a C7a . . 173(4) yes
S3a C5a C8a . . 144(4) yes
S3a C5a H1c7a . . 169(4) yes
S3a C5a H1c8a . . 139(4) yes
S3a C5a H2c8a . . 149(3) yes
S4a C5a S5a . . 162(4) yes
S4a C5a S6a . . 66(2) yes
S4a C5a C3a . 2_666 77(3) yes
S4a C5a C4a . . 39.0(19) yes
S4a C5a C6a . . 37(3) yes
S4a C5a C7a . . 100(2) yes
S4a C5a C8a . . 122(2) yes
S4a C5a H1c7a . . 100(3) yes
S4a C5a H1c8a . . 109(2) yes
S4a C5a H2c8a . . 125(2) yes
S5a C5a S6a . . 97(3) yes
S5a C5a C3a . 2_666 106(4) yes
S5a C5a C4a . . 158(4) yes
S5a C5a C6a . . 126(5) yes
S5a C5a C7a . . 62(3) yes
S5a C5a C8a . . 41(2) yes
S5a C5a H1c7a . . 64(3) yes
S5a C5a H1c8a . . 56(2) yes
S5a C5a H2c8a . . 38(2) yes
S6a C5a C3a . 2_666 84(3) yes
S6a C5a C4a . . 105(2) yes
S6a C5a C6a . . 29(3) yes
S6a C5a C7a . . 35.5(17) yes
S6a C5a C8a . . 63(2) yes
S6a C5a H1c7a . . 36(2) yes
S6a C5a H1c8a . . 58.8(19) yes
S6a C5a H2c8a . . 62.0(14) yes
C3a C5a C4a 2_666 . 79(2) yes
C3a C5a C6a 2_666 . 78(4) yes
C3a C5a C7a 2_666 . 99(3) yes
C3a C5a C8a 2_666 . 121(3) yes
C3a C5a H1c7a 2_666 . 81.4(16) yes
C3a C5a H1c8a 2_666 . 133(2) yes
C3a C5a H2c8a 2_666 . 112.8(19) yes
C4a C5a C6a . . 75(3) yes
C4a C5a C7a . . 139(2) yes
C4a C5a C8a . . 153(3) yes
C4a C5a H1c7a . . 137(2) yes
C4a C5a H1c8a . . 135(2) yes
C4a C5a H2c8a . . 159.7(19) yes
C6a C5a C7a . . 64(3) yes
C6a C5a C8a . . 89(3) yes
C6a C5a H1c7a . . 64(4) yes
C6a C5a H1c8a . . 81(3) yes
C6a C5a H2c8a . . 90(3) yes
C7a C5a C8a . . 29(3) yes
C7a C5a H1c7a . . 18.2(16) yes
C7a C5a H1c8a . . 33.6(17) yes
C7a C5a H2c8a . . 26.8(12) yes
C8a C5a H1c7a . . 43(3) yes
C8a C5a H1c8a . . 17.4(19) yes
C8a C5a H2c8a . . 9(2) yes
H1c7a C5a H1c8a . . 51.2(9) yes
H1c7a C5a H2c8a . . 37.3(5) yes
H1c8a C5a H2c8a . . 25.6(5) yes
S1a C6a S3a 2_666 . 106(2) yes
S1a C6a S4a 2_666 . 91(5) yes
S1a C6a S5a 2_666 . 100(3) yes
S1a C6a S6a 2_666 . 76(5) yes
S1a C6a C3a 2_666 2_666 27.4(10) yes
S1a C6a C4a 2_666 . 99(2) yes
S1a C6a C5a 2_666 . 104(5) yes
S1a C6a C7a 2_666 . 91(3) yes
S1a C6a C8a 2_666 . 111(3) yes
S1a C6a H1c7a 2_666 . 70.3(19) yes
S1a C6a H2c7a 2_666 . 93(2) yes
S1a C6a H1c8a 2_666 . 124(3) yes
S3a C6a S4a . . 81(3) yes
S3a C6a S5a . . 68(2) yes
S3a C6a S6a . . 166(3) yes
S3a C6a C3a . 2_666 78(2) yes
S3a C6a C4a . . 39.1(15) yes
S3a C6a C5a . . 36(3) yes
S3a C6a C7a . . 127(2) yes
S3a C6a C8a . . 98(3) yes
S3a C6a H1c7a . . 131(2) yes
S3a C6a H2c7a . . 139.9(19) yes
S3a C6a H1c8a . . 101(2) yes
S4a C6a S5a . . 149(5) yes
S4a C6a S6a . . 112(4) yes
S4a C6a C3a . 2_666 88(4) yes
S4a C6a C4a . . 42(2) yes
S4a C6a C5a . . 118(5) yes
S4a C6a C7a . . 150(3) yes
S4a C6a C8a . . 157(6) yes
S4a C6a H1c7a . . 145(5) yes
S4a C6a H2c7a . . 135(3) yes
S4a C6a H1c8a . . 142(6) yes
S5a C6a S6a . . 99(3) yes
S5a C6a C3a . 2_666 89(3) yes
S5a C6a C4a . . 107(3) yes
S5a C6a C5a . . 31(3) yes
S5a C6a C7a . . 60(2) yes
S5a C6a C8a . . 36.2(18) yes
S5a C6a H1c7a . . 65(2) yes
S5a C6a H2c7a . . 74.2(17) yes
S5a C6a H1c8a . . 48.4(16) yes
S6a C6a C3a . 2_666 102(6) yes
S6a C6a C4a . . 154(3) yes
S6a C6a C5a . . 130(5) yes
S6a C6a C7a . . 40(2) yes
S6a C6a C8a . . 69(3) yes
S6a C6a H1c7a . . 37(3) yes
S6a C6a H2c7a . . 28(2) yes
S6a C6a H1c8a . . 68(3) yes
C3a C6a C4a 2_666 . 79(2) yes
C3a C6a C5a 2_666 . 81(4) yes
C3a C6a C7a 2_666 . 106(3) yes
C3a C6a C8a 2_666 . 114(3) yes
C3a C6a H1c7a 2_666 . 87(2) yes
C3a C6a H2c7a 2_666 . 114(3) yes
C3a C6a H1c8a 2_666 . 130(2) yes
C4a C6a C5a . . 75(4) yes
C4a C6a C7a . . 165(4) yes
C4a C6a C8a . . 134(4) yes
C4a C6a H1c7a . . 164(3) yes
C4a C6a H2c7a . . 167(4) yes
C4a C6a H1c8a . . 130(4) yes
C5a C6a C7a . . 91(3) yes
C5a C6a C8a . . 65(3) yes
C5a C6a H1c7a . . 95(4) yes
C5a C6a H2c7a . . 105(3) yes
C5a C6a H1c8a . . 72(3) yes
C7a C6a C8a . . 31(3) yes
C7a C6a H1c7a . . 20.6(19) yes
C7a C6a H2c7a . . 15.2(12) yes
C7a C6a H1c8a . . 35.8(19) yes
C8a C6a H1c7a . . 46(2) yes
C8a C6a H2c7a . . 41.5(18) yes
C8a C6a H1c8a . . 16.0(18) yes
H1c7a C6a H2c7a . . 27.8(5) yes
H1c7a C6a H1c8a . . 55.5(9) yes
H2c7a C6a H1c8a . . 40.9(7) yes
S5a C7a S6a . . 96(4) yes
S5a C7a C5a . . 34.2(17) yes
S5a C7a C6a . . 59(2) yes
S5a C7a C8a . . 36(3) yes
S5a C7a H1c7a . . 103(4) yes
S5a C7a H2c7a . . 163(7) yes
S5a C7a H1c8a . . 55(3) yes
S5a C7a H2c8a . . 61(2) yes
S6a C7a C5a . . 63(3) yes
S6a C7a C6a . . 38(3) yes
S6a C7a C8a . . 116(6) yes
S6a C7a H1c7a . . 86(6) yes
S6a C7a H2c7a . . 89(4) yes
S6a C7a H1c8a . . 99(6) yes
S6a C7a H2c8a . . 155(7) yes
C5a C7a C6a . . 24.6(15) yes
C5a C7a C8a . . 59(3) yes
C5a C7a H1c7a . . 105(3) yes
C5a C7a H2c7a . . 144(5) yes
C5a C7a H1c8a . . 60(2) yes
C5a C7a H2c8a . . 93(3) yes
C6a C7a C8a . . 80(4) yes
C6a C7a H1c7a . . 101(3) yes
C6a C7a H2c7a . . 122(4) yes
C6a C7a H1c8a . . 72(3) yes
C6a C7a H2c8a . . 117(4) yes
C8a C7a H1c7a . . 132(6) yes
C8a C7a H2c7a . . 127(7) yes
C8a C7a H1c8a . . 28(4) yes
C8a C7a H2c8a . . 38(3) yes
H1c7a C7a H2c7a . . 94(7) yes
H1c7a C7a H1c8a . . 158(5) yes
H1c7a C7a H2c8a . . 110(4) yes
H2c7a C7a H1c8a . . 108(6) yes
H2c7a C7a H2c8a . . 109(4) yes
H1c8a C7a H2c8a . . 59(3) yes
I2 C8a S5a 2_666 . 104(4) yes
I2 C8a S6a 2_666 . 116(4) yes
I2 C8a C5a 2_666 . 138(3) yes
I2 C8a C6a 2_666 . 140(4) yes
I2 C8a C7a 2_666 . 82(4) yes
I2 C8a H1c7a 2_666 . 71(2) yes
I2 C8a H2c7a 2_666 . 81(3) yes
I2 C8a H1c8a 2_666 . 137(4) yes
I2 C8a H2c8a 2_666 . 14(3) yes
S5a C8a S6a . . 94(3) yes
S5a C8a C5a . . 41(2) yes
S5a C8a C6a . . 65(2) yes
S5a C8a C7a . . 113(6) yes
S5a C8a H1c7a . . 98(5) yes
S5a C8a H2c7a . . 135(5) yes
S5a C8a H1c8a . . 117(8) yes
S5a C8a H2c8a . . 118(7) yes
S6a C8a C5a . . 61(2) yes
S6a C8a C6a . . 36(2) yes
S6a C8a C7a . . 35(3) yes
S6a C8a H1c7a . . 46(3) yes
S6a C8a H2c7a . . 46(2) yes
S6a C8a H1c8a . . 71(5) yes
S6a C8a H2c8a . . 111(7) yes
C5a C8a C6a . . 26.0(16) yes
C5a C8a C7a . . 91(3) yes
C5a C8a H1c7a . . 89(3) yes
C5a C8a H2c7a . . 107(3) yes
C5a C8a H1c8a . . 84(4) yes
C5a C8a H2c8a . . 148(7) yes
C6a C8a C7a . . 69(3) yes
C6a C8a H1c7a . . 72(3) yes
C6a C8a H2c7a . . 82(2) yes
C6a C8a H1c8a . . 72(3) yes
C6a C8a H2c8a . . 141(8) yes
C7a C8a H1c7a . . 21(3) yes
C7a C8a H2c7a . . 22(2) yes
C7a C8a H1c8a . . 90(6) yes
C7a C8a H2c8a . . 76(7) yes
H1c7a C8a H2c7a . . 39.9(17) yes
H1c7a C8a H1c8a . . 110(7) yes
H1c7a C8a H2c8a . . 69(6) yes
H2c7a C8a H1c8a . . 77(6) yes
H2c7a C8a H2c8a . . 70(5) yes
H1c8a C8a H2c8a . . 124(6) yes
I2 H1c7a I4a 2_666 2_666 104.82(4) yes
I2 H1c7a S5a 2_666 . 80.6(11) yes
I2 H1c7a S6a 2_666 . 147(3) yes
I2 H1c7a C1a 2_666 2_666 114.1(6) yes
I2 H1c7a C2a 2_666 2_666 97.4(9) yes
I2 H1c7a C5a 2_666 . 109.8(7) yes
I2 H1c7a C6a 2_666 . 129.2(11) yes
I2 H1c7a C7a 2_666 . 86(2) yes
I2 H1c7a C8a 2_666 . 70.8(13) yes
I2 H1c7a H2c7a 2_666 . 90.07(6) yes
I2 H1c7a H1c8a 2_666 . 82.19(4) yes
I2 H1c7a H2c8a 2_666 . 46.90(4) yes
I4a H1c7a S5a 2_666 . 126.9(17) yes
I4a H1c7a S6a 2_666 . 109(3) yes
I4a H1c7a C1a 2_666 2_666 41.3(8) yes
I4a H1c7a C2a 2_666 2_666 57.2(17) yes
I4a H1c7a C5a 2_666 . 119.5(9) yes
I4a H1c7a C6a 2_666 . 113.9(14) yes
I4a H1c7a C7a 2_666 . 169(2) yes
I4a H1c7a C8a 2_666 . 159.0(16) yes
I4a H1c7a H2c7a 2_666 . 134.22(8) yes
I4a H1c7a H1c8a 2_666 . 167.76(5) yes
I4a H1c7a H2c8a 2_666 . 149.56(5) yes
S5a H1c7a S6a . . 78(3) yes
S5a H1c7a C1a . 2_666 87.5(17) yes
S5a H1c7a C2a . 2_666 70(2) yes
S5a H1c7a C5a . . 29.4(13) yes
S5a H1c7a C6a . . 50.1(16) yes
S5a H1c7a C7a . . 56(3) yes
S5a H1c7a C8a . . 33(2) yes
S5a H1c7a H2c7a . . 97.9(18) yes
S5a H1c7a H1c8a . . 43.4(18) yes
S5a H1c7a H2c8a . . 49.1(12) yes
S6a H1c7a C1a . 2_666 91(3) yes
S6a H1c7a C2a . 2_666 99(3) yes
S6a H1c7a C5a . . 51(2) yes
S6a H1c7a C6a . . 31(2) yes
S6a H1c7a C7a . . 61(4) yes
S6a H1c7a C8a . . 77(4) yes
S6a H1c7a H2c7a . . 67(2) yes
S6a H1c7a H1c8a . . 65(3) yes
S6a H1c7a H2c8a . . 100(3) yes
C1a H1c7a C2a 2_666 2_666 22.0(11) yes
C1a H1c7a C5a 2_666 . 79.1(12) yes
C1a H1c7a C6a 2_666 . 79.6(16) yes
C1a H1c7a C7a 2_666 . 136(3) yes
C1a H1c7a C8a 2_666 . 120.5(15) yes
C1a H1c7a H2c7a 2_666 . 155.9(6) yes
C1a H1c7a H1c8a 2_666 . 126.7(8) yes
C1a H1c7a H2c8a 2_666 . 130.6(4) yes
C2a H1c7a C5a 2_666 . 70(2) yes
C2a H1c7a C6a 2_666 . 79(2) yes
C2a H1c7a C7a 2_666 . 125(3) yes
C2a H1c7a C8a 2_666 . 102(2) yes
C2a H1c7a H2c7a 2_666 . 164.1(19) yes
C2a H1c7a H1c8a 2_666 . 112.5(18) yes
C2a H1c7a H2c8a 2_666 . 108.8(12) yes
C5a H1c7a C6a . . 21.1(11) yes
C5a H1c7a C7a . . 57(3) yes
C5a H1c7a C8a . . 48.3(14) yes
C5a H1c7a H2c7a . . 94.1(8) yes
C5a H1c7a H1c8a . . 48.3(9) yes
C5a H1c7a H2c8a . . 71.6(8) yes
C6a H1c7a C7a . . 59(3) yes
C6a H1c7a C8a . . 61.1(17) yes
C6a H1c7a H2c7a . . 85.8(12) yes
C6a H1c7a H1c8a . . 54.9(14) yes
C6a H1c7a H2c8a . . 86.0(13) yes
C7a H1c7a C8a . . 28(3) yes
C7a H1c7a H2c7a . . 42(3) yes
C7a H1c7a H1c8a . . 13(3) yes
C7a H1c7a H2c8a . . 41(3) yes
C8a H1c7a H2c7a . . 66.7(16) yes
C8a H1c7a H1c8a . . 15.7(17) yes
C8a H1c7a H2c8a . . 24.9(12) yes
H2c7a H1c7a H1c8a . . 54.44(6) yes
H2c7a H1c7a H2c8a . . 66.59(7) yes
H1c8a H1c7a H2c8a . . 35.39(4) yes
I1 H2c7a I5a 2_666 2_756 88(3) yes
I1 H2c7a S6a 2_666 . 134(4) yes
I1 H2c7a C6a 2_666 . 117.6(15) yes
I1 H2c7a C7a 2_666 . 108(4) yes
I1 H2c7a C8a 2_666 . 77.0(18) yes
I1 H2c7a H1c7a 2_666 . 139.18(6) yes
I1 H2c7a H1c8a 2_666 . 68.76(5) yes
I1 H2c7a H2c8a 2_666 . 70.10(5) yes
I5a H2c7a S6a 2_756 . 95(2) yes
I5a H2c7a C6a 2_756 . 113(2) yes
I5a H2c7a C7a 2_756 . 155(3) yes
I5a H2c7a C8a 2_756 . 151(5) yes
I5a H2c7a H1c7a 2_756 . 130(4) yes
I5a H2c7a H1c8a 2_756 . 131(4) yes
I5a H2c7a H2c8a 2_756 . 158(3) yes
S6a H2c7a C6a . . 23(3) yes
S6a H2c7a C7a . . 60(3) yes
S6a H2c7a C8a . . 79(3) yes
S6a H2c7a H1c7a . . 66(3) yes
S6a H2c7a H1c8a . . 76(3) yes
S6a H2c7a H2c8a . . 101.8(19) yes
C6a H2c7a C7a . . 43(3) yes
C6a H2c7a C8a . . 56.6(14) yes
C6a H2c7a H1c7a . . 66.4(14) yes
C6a H2c7a H1c8a . . 53.1(13) yes
C6a H2c7a H2c8a . . 80.3(8) yes
C7a H2c7a C8a . . 31(5) yes
C7a H2c7a H1c7a . . 45(5) yes
C7a H2c7a H1c8a . . 46(5) yes
C7a H2c7a H2c8a . . 43(3) yes
C8a H2c7a H1c7a . . 73(2) yes
C8a H2c7a H1c8a . . 20(2) yes
C8a H2c7a H2c8a . . 26.0(15) yes
H1c7a H2c7a H1c8a . . 90.17(7) yes
H1c7a H2c7a H2c8a . . 70.95(6) yes
H1c8a H2c7a H2c8a . . 42.38(5) yes
I1 H1c8a I4a 2_666 2_656 83.02(3) yes
I1 H1c8a I5a 2_666 2_656 97.8(19) yes
I1 H1c8a S5a 2_666 . 145.9(15) yes
I1 H1c8a S6a 2_666 . 116.3(13) yes
I1 H1c8a C5a 2_666 . 173.3(11) yes
I1 H1c8a C6a 2_666 . 148.9(10) yes
I1 H1c8a C7a 2_666 . 96.7(17) yes
I1 H1c8a C8a 2_666 . 108(3) yes
I1 H1c8a H1c7a 2_666 . 102.90(5) yes
I1 H1c8a H2c7a 2_666 . 73.79(4) yes
I1 H1c8a H2c8a 2_666 . 77.66(6) yes
I4a H1c8a I5a 2_656 2_656 65(2) yes
I4a H1c8a S5a 2_656 . 126(2) yes
I4a H1c8a S6a 2_656 . 81(3) yes
I4a H1c8a C5a 2_656 . 90.3(11) yes
I4a H1c8a C6a 2_656 . 76.8(16) yes
I4a H1c8a C7a 2_656 . 115.6(18) yes
I4a H1c8a C8a 2_656 . 169(3) yes
I4a H1c8a H1c7a 2_656 . 122.11(5) yes
I4a H1c8a H2c7a 2_656 . 98.58(4) yes
I4a H1c8a H2c8a 2_656 . 158.16(6) yes
I5a H1c8a S5a 2_656 . 83(4) yes
I5a H1c8a S6a 2_656 . 128(3) yes
I5a H1c8a C5a 2_656 . 79(2) yes
I5a H1c8a C6a 2_656 . 95(2) yes
I5a H1c8a C7a 2_656 . 165(2) yes
I5a H1c8a C8a 2_656 . 114(7) yes
I5a H1c8a H1c7a 2_656 . 159(2) yes
I5a H1c8a H2c7a 2_656 . 162(2) yes
I5a H1c8a H2c8a 2_656 . 128.0(16) yes
S5a H1c8a S6a . . 88(3) yes
S5a H1c8a C5a . . 40.2(18) yes
S5a H1c8a C6a . . 64.0(18) yes
S5a H1c8a C7a . . 86(3) yes
S5a H1c8a C8a . . 44(5) yes
S5a H1c8a H1c7a . . 78(3) yes
S5a H1c8a H2c7a . . 113(3) yes
S5a H1c8a H2c8a . . 75(2) yes
S6a H1c8a C5a . . 62.1(19) yes
S6a H1c8a C6a . . 37(2) yes
S6a H1c8a C7a . . 42(3) yes
S6a H1c8a C8a . . 92(6) yes
S6a H1c8a H1c7a . . 44(3) yes
S6a H1c8a H2c7a . . 48.8(18) yes
S6a H1c8a H2c8a . . 98(3) yes
C5a H1c8a C6a . . 27.1(15) yes
C5a H1c8a C7a . . 86(2) yes
C5a H1c8a C8a . . 79(3) yes
C5a H1c8a H1c7a . . 80.5(15) yes
C5a H1c8a H2c7a . . 107.2(14) yes
C5a H1c8a H2c8a . . 108.9(12) yes
C6a H1c8a C7a . . 72(3) yes
C6a H1c8a C8a . . 92(4) yes
C6a H1c8a H1c7a . . 70(2) yes
C6a H1c8a H2c7a . . 86.0(17) yes
C6a H1c8a H2c8a . . 115.9(19) yes
C7a H1c8a C8a . . 62(7) yes
C7a H1c8a H1c7a . . 8.8(19) yes
C7a H1c8a H2c7a . . 26.8(18) yes
C7a H1c8a H2c8a . . 57.5(17) yes
C8a H1c8a H1c7a . . 55(7) yes
C8a H1c8a H2c7a . . 83(7) yes
C8a H1c8a H2c8a . . 31(4) yes
H1c7a H1c8a H2c7a . . 35.39(4) yes
H1c7a H1c8a H2c8a . . 54.17(7) yes
H2c7a H1c8a H2c8a . . 66.38(7) yes
I1 H2c8a I2 2_666 2_666 97.23(4) yes
I1 H2c8a I3 2_666 1_554 77.74(4) yes
I1 H2c8a S5a 2_666 . 135(3) yes
I1 H2c8a S6a 2_666 . 100.3(17) yes
I1 H2c8a C5a 2_666 . 121.1(9) yes
I1 H2c8a C7a 2_666 . 98(2) yes
I1 H2c8a C8a 2_666 . 99(4) yes
I1 H2c8a H1c7a 2_666 . 115.33(4) yes
I1 H2c8a H2c7a 2_666 . 73.84(4) yes
I1 H2c8a H1c8a 2_666 . 75.60(5) yes
I2 H2c8a I3 2_666 1_554 88.56(4) yes
I2 H2c8a S5a 2_666 . 121(2) yes
I2 H2c8a S6a 2_666 . 133(3) yes
I2 H2c8a C5a 2_666 . 141.6(8) yes
I2 H2c8a C7a 2_666 . 121(3) yes
I2 H2c8a C8a 2_666 . 161(4) yes
I2 H2c8a H1c7a 2_666 . 95.67(6) yes
I2 H2c8a H2c7a 2_666 . 110.26(6) yes
I2 H2c8a H1c8a 2_666 . 172.13(8) yes
I3 H2c8a S5a 1_554 . 80(2) yes
I3 H2c8a S6a 1_554 . 138(2) yes
I3 H2c8a C5a 1_554 . 97.1(10) yes
I3 H2c8a C7a 1_554 . 150(3) yes
I3 H2c8a C8a 1_554 . 86(5) yes
I3 H2c8a H1c7a 1_554 . 165.46(5) yes
I3 H2c8a H2c7a 1_554 . 147.47(6) yes
I3 H2c8a H1c8a 1_554 . 86.73(7) yes
S5a H2c8a S6a . . 71.6(18) yes
S5a H2c8a C5a . . 26.0(15) yes
S5a H2c8a C7a . . 83(3) yes
S5a H2c8a C8a . . 40(4) yes
S5a H2c8a H1c7a . . 86(2) yes
S5a H2c8a H2c7a . . 109.4(13) yes
S5a H2c8a H1c8a . . 64(2) yes
S6a H2c8a C5a . . 47.2(16) yes
S6a H2c8a C7a . . 14(3) yes
S6a H2c8a C8a . . 52(5) yes
S6a H2c8a H1c7a . . 38(3) yes
S6a H2c8a H2c7a . . 37.8(12) yes
S6a H2c8a H1c8a . . 53(3) yes
C5a H2c8a C7a . . 60(3) yes
C5a H2c8a C8a . . 23(5) yes
C5a H2c8a H1c7a . . 71.1(11) yes
C5a H2c8a H2c7a . . 84.5(8) yes
C5a H2c8a H1c8a . . 45.6(9) yes
C7a H2c8a C8a . . 66(6) yes
C7a H2c8a H1c7a . . 28(3) yes
C7a H2c8a H2c7a . . 27.5(19) yes
C7a H2c8a H1c8a . . 64(3) yes
C8a H2c8a H1c7a . . 86(5) yes
C8a H2c8a H2c7a . . 84(4) yes
C8a H2c8a H1c8a . . 24(4) yes
H1c7a H2c8a H2c7a . . 42.47(4) yes
H1c7a H2c8a H1c8a . . 90.44(7) yes
H2c7a H2c8a H1c8a . . 71.24(6) yes

loop_
_geom_bond_atom_site_label_1
_geom_bond_atom_site_label_2
_geom_bond_site_symmetry_2
_geom_bond_distance
_geom_bond_publ_flag
Pb1 I1 . 3.2810(11) yes
Pb1 I1 2_567 3.2810(11) yes
Pb1 I2 . 3.2110(8) yes
Pb1 I2 2_567 3.2110(8) yes
Pb1 I3 . 3.2056(11) yes
Pb1 I3 2_567 3.2056(11) yes
Pb2 I1 . 3.2357(14) yes
Pb2 I1 2_577 3.2433(11) yes
Pb2 I2 1_565 3.1626(13) yes
Pb2 I2 2_667 3.2166(14) yes
Pb2 I3 . 3.2696(13) yes
Pb2 I3 2_667 3.2835(11) yes
I1 H2c7a 2_666 3.6220(17) yes
I1 H1c8a 2_666 3.5158(14) yes
I1 H2c8a 2_666 3.5459(14) yes
I2 C8a 2_666 3.74(8) yes
I2 H1c7a 2_666 3.7427(14) yes
I2 H2c8a 2_666 2.7460(15) yes
I3 H2c8a 1_556 3.7928(18) yes
I4a I5a . 3.77(5) yes
I4a S1a . 3.249(19) yes
I4a S5a 2_566 3.56(5) yes
I4a C1a . 2.05(3) yes
I4a C2a . 3.01(4) yes
I4a H1c7a 2_666 2.804(2) yes
I4a H1c8a 2_656 3.4835(15) yes
I5a S2a . 3.26(14) yes
I5a C1a . 3.03(8) yes
I5a C2a . 2.09(11) yes
I5a H2c7a 2_756 3.02(6) yes
I5a H1c8a 2_656 3.6(2) yes
S1a S2a . 2.95(4) yes
S1a S3a . 3.25(5) yes
S1a S6a 2_666 3.70(12) yes
S1a C1a . 1.79(3) yes
S1a C2a . 2.62(5) yes
S1a C3a . 1.75(4) yes
S1a C4a . 2.73(5) yes
S1a C6a 2_666 3.70(10) yes
S2a S4a . 3.21(12) yes
S2a S6a 2_756 3.59(11) yes
S2a C1a . 2.65(6) yes
S2a C2a . 1.77(10) yes
S2a C3a . 1.74(7) yes
S2a C4a . 2.72(9) yes
S2a C5a 2_666 3.72(17) yes
S3a S4a . 2.94(6) yes
S3a S5a . 2.98(9) yes
S3a C2a 2_656 3.63(14) yes
S3a C3a . 2.73(5) yes
S3a C4a . 1.74(5) yes
S3a C5a . 1.76(7) yes
S3a C6a . 2.63(8) yes
S4a S6a . 2.93(12) yes
S4a C1a 2_656 3.78(14) yes
S4a C3a . 2.72(9) yes
S4a C4a . 1.74(8) yes
S4a C5a . 2.63(7) yes
S4a C6a . 1.77(9) yes
S5a S6a . 3.46(9) yes
S5a C2a 2_666 3.78(17) yes
S5a C5a . 1.75(7) yes
S5a C6a . 2.72(7) yes
S5a C7a . 2.75(9) yes
S5a C8a . 1.77(8) yes
S5a H1c7a . 3.22(8) yes
S5a H1c8a . 2.26(7) yes
S5a H2c8a . 2.44(6) yes
S6a C1a 2_666 3.66(14) yes
S6a C5a . 2.78(10) yes
S6a C6a . 1.77(11) yes
S6a C7a . 1.82(7) yes
S6a C8a . 2.84(10) yes
S6a H1c7a . 2.08(10) yes
S6a H2c7a . 2.09(5) yes
S6a H1c8a . 2.69(9) yes
S6a H2c8a . 3.35(6) yes
C1a C2a . 1.28(3) yes
C1a C3a . 2.60(5) yes
C1a C4a 2_656 3.79(7) yes
C1a H1c7a 2_666 2.98(4) yes
C2a C3a . 2.57(8) yes
C2a H1c7a 2_666 3.40(8) yes
C3a C3a 2_656 3.56(10) yes
C3a C4a . 1.37(6) yes
C3a C5a 2_666 3.70(9) yes
C3a C6a 2_666 3.66(10) yes
C4a C4a 2_666 3.62(9) yes
C4a C5a . 2.57(6) yes
C4a C6a . 2.57(8) yes
C5a C6a . 1.29(7) yes
C5a C7a . 3.10(8) yes
C5a C8a . 2.66(6) yes
C5a H1c7a . 3.57(6) yes
C5a H1c8a . 2.70(4) yes
C5a H2c8a . 3.58(4) yes
C6a C7a . 2.79(8) yes
C6a C8a . 2.95(6) yes
C6a H1c7a . 3.21(7) yes
C6a H2c7a . 3.49(5) yes
C6a H1c8a . 2.80(4) yes
C7a C8a . 1.52(13) yes
C7a H1c7a . 1.15(9) yes
C7a H2c7a . 1.09(6) yes
C7a H1c8a . 1.72(9) yes
C7a H2c8a . 1.62(6) yes
C8a H1c7a . 2.44(11) yes
C8a H2c7a . 2.34(9) yes
C8a H1c8a . 0.81(9) yes
C8a H2c8a . 1.03(8) yes
H1c7a H2c7a . 1.6330(15) yes
H1c7a H1c8a . 2.820(2) yes
H1c7a H2c8a . 2.2862(19) yes
H2c7a H1c8a . 2.2938(19) yes
H2c7a H2c8a . 2.2196(15) yes
H1c8a H2c8a . 1.6330(16) yes
